data_4029939
loop_
_publ_author_name
'Bergman, Jan'
'Arew\%ang, Carl-Johan'
'Svensson, Per H.'

_publ_section_title
;
 Oxidative ring expansion of spirocyclic oxindole derivatives.
;
_journal_issue 19
_journal_name_full 'The Journal of organic chemistry'
_journal_page_first 9065
_journal_page_last 9073
_journal_paper_doi 10.1021/jo501269f
_journal_volume 79
_journal_year 2014
_chemical_formula_moiety 'C15 H9 N3 O2'
_chemical_formula_sum 'C15 H9 N3 O2'
_chemical_formula_weight 263.25
_chemical_name_systematic
; 
 6H-quinazolino[4,3-b]quinazoline-6,8(5H)-dione
;
_space_group_crystal_system triclinic
_space_group_IT_number 2
_space_group_name_Hall '-P 1'
_space_group_name_H-M_alt 'P -1'
_atom_sites_solution_hydrogens geom
_atom_sites_solution_primary direct
_atom_sites_solution_secondary difmap
_audit_creation_method SHELXL-97
_cell_angle_alpha 97.816(3)
_cell_angle_beta 93.664(2)
_cell_angle_gamma 113.447(3)
_cell_formula_units_Z 2
_cell_length_a 7.0598(4)
_cell_length_b 8.4940(5)
_cell_length_c 10.5944(6)
_cell_measurement_reflns_used 3448
_cell_measurement_temperature 200(2)
_cell_measurement_theta_max 25.82
_cell_measurement_theta_min 2.66
_cell_volume 572.54(6)
_computing_cell_refinement 'Bruker SAINT'
_computing_data_collection 'Bruker APEX2'
_computing_data_reduction 'Bruker SAINT'
_computing_molecular_graphics 'Bruker SHELXTL'
_computing_publication_material 'Bruker SHELXTL'
_computing_structure_refinement 'SHELXL-97 (Sheldrick, 2008)'
_computing_structure_solution 'SHELXS-97 (Sheldrick, 2008)'
_diffrn_ambient_temperature 200(2)
_diffrn_measured_fraction_theta_full 0.992
_diffrn_measured_fraction_theta_max 0.992
_diffrn_measurement_device_type 'Bruker APEX-II CCD'
_diffrn_measurement_method '\f and \w scans'
_diffrn_radiation_monochromator graphite
_diffrn_radiation_source 'fine-focus sealed tube'
_diffrn_radiation_type MoK\a
_diffrn_radiation_wavelength 0.71073
_diffrn_reflns_av_R_equivalents 0.0452
_diffrn_reflns_av_sigmaI/netI 0.0360
_diffrn_reflns_limit_h_max 8
_diffrn_reflns_limit_h_min -8
_diffrn_reflns_limit_k_max 10
_diffrn_reflns_limit_k_min -10
_diffrn_reflns_limit_l_max 12
_diffrn_reflns_limit_l_min -12
_diffrn_reflns_number 16824
_diffrn_reflns_theta_full 25.50
_diffrn_reflns_theta_max 25.50
_diffrn_reflns_theta_min 1.96
_exptl_absorpt_coefficient_mu 0.105
_exptl_absorpt_correction_type none
_exptl_crystal_colour white
_exptl_crystal_density_diffrn 1.527
_exptl_crystal_density_meas ?
_exptl_crystal_density_method 'not measured'
_exptl_crystal_description Needle
_exptl_crystal_F_000 272
_exptl_crystal_size_max 0.15
_exptl_crystal_size_mid 0.05
_exptl_crystal_size_min 0.05
_refine_diff_density_max 0.161
_refine_diff_density_min -0.241
_refine_diff_density_rms 0.044
_refine_ls_extinction_method none
_refine_ls_goodness_of_fit_ref 1.056
_refine_ls_hydrogen_treatment constr
_refine_ls_matrix_type full
_refine_ls_number_parameters 181
_refine_ls_number_reflns 2120
_refine_ls_number_restraints 0
_refine_ls_restrained_S_all 1.056
_refine_ls_R_factor_all 0.0739
_refine_ls_R_factor_gt 0.0415
_refine_ls_shift/su_max 0.000
_refine_ls_shift/su_mean 0.000
_refine_ls_structure_factor_coef Fsqd
_refine_ls_weighting_details 'calc w=1/[\s^2^(Fo^2^)+(0.0623P)^2^+0.0000P] where P=(Fo^2^+2Fc^2^)/3'
_refine_ls_weighting_scheme calc
_refine_ls_wR_factor_gt 0.1014
_refine_ls_wR_factor_ref 0.1117
_reflns_number_gt 1454
_reflns_number_total 2120
_reflns_threshold_expression >2sigma(I)
_cod_data_source_file jo501269f_si_002.cif
_cod_data_source_block quinazolinoquinazolinedione
_cod_depositor_comments
;
 Updating space group information.

 Antanas Vaitkus,
 2018-06-07

The following automatic conversions were performed:

'_symmetry_cell_setting' value 'Triclinic' changed to 'triclinic'
according to
/home/saulius/struct/COD-crude-data--automatic-downloads/rss-feeds/ACS/lib/dictionaries/cif_core.dic
dictionary named 'cif_core.dic' version 2.4.2 from 2011-04-26.

Automatic conversion script
Id: cif_fix_values 2281 2013-09-26 08:29:07Z andrius 

 Adding full bibliography for 4029939--4029940.cif.

The following automatic conversions were performed:

'_exptl_crystal_density_meas' value 'not measured' was changed to '?'
- the value is perceived as not measured.

Automatic conversion script
Id: cif_fix_values 3008 2015-01-20 13:52:24Z robertas 
;
_cod_original_sg_symbol_H-M P-1
_cod_database_code 4029939

loop_
_space_group_symop_id
_space_group_symop_operation_xyz
1 x,y,z
2 -x,-y,-z

loop_
_atom_site_label
_atom_site_type_symbol
_atom_site_fract_x
_atom_site_fract_y
_atom_site_fract_z
_atom_site_U_iso_or_equiv
_atom_site_adp_type
_atom_site_occupancy
_atom_site_symmetry_multiplicity
_atom_site_calc_flag
_atom_site_refinement_flags
C7 C 0.2421(2) 0.5658(2) 0.56450(14) 0.0225(4) Uani 1 1 d .
C9 C 0.2739(2) 0.5147(2) 0.43324(14) 0.0237(4) Uani 1 1 d .
C1 C 0.2027(2) 0.6594(2) 0.81697(15) 0.0249(4) Uani 1 1 d .
N1 N 0.2758(2) 0.72540(17) 0.60440(12) 0.0264(4) Uani 1 1 d .
N2 N 0.1769(2) 0.43439(15) 0.64085(11) 0.0226(3) Uani 1 1 d .
N3 N 0.1594(2) 0.22129(17) 0.46839(12) 0.0285(4) Uani 1 1 d .
H16 H 0.1439 0.1164 0.4407 0.034 Uiso 1 1 calc R
C6 C 0.2491(2) 0.7746(2) 0.73078(14) 0.0245(4) Uani 1 1 d .
C10 C 0.2371(2) 0.3424(2) 0.38859(15) 0.0250(4) Uani 1 1 d .
C12 C 0.3418(2) 0.6360(2) 0.35088(15) 0.0284(4) Uani 1 1 d .
H12 H 0.3672 0.7519 0.3795 0.034 Uiso 1 1 calc R
O1 O 0.16220(18) 0.37831(14) 0.84878(10) 0.0364(4) Uani 1 1 d .
C15 C 0.2691(3) 0.2909(2) 0.26420(16) 0.0313(4) Uani 1 1 d .
H15 H 0.2467 0.1758 0.2352 0.038 Uiso 1 1 calc R
C14 C 0.3338(3) 0.4118(2) 0.18501(16) 0.0344(5) Uani 1 1 d .
H14 H 0.3528 0.3776 0.1013 0.041 Uiso 1 1 calc R
C5 C 0.2696(3) 0.9444(2) 0.77014(16) 0.0306(4) Uani 1 1 d .
H5 H 0.3028 1.0228 0.7132 0.037 Uiso 1 1 calc R
C4 C 0.2405(3) 0.9961(2) 0.89351(17) 0.0373(5) Uani 1 1 d .
H4 H 0.2513 1.1088 0.9191 0.045 Uiso 1 1 calc R
O2 O 0.00313(19) 0.13904(14) 0.64133(11) 0.0370(4) Uani 1 1 d .
C8 C 0.1780(2) 0.4802(2) 0.77707(15) 0.0256(4) Uani 1 1 d .
C2 C 0.1780(3) 0.7147(2) 0.94282(16) 0.0324(4) Uani 1 1 d .
H2 H 0.1500 0.6386 1.0013 0.039 Uiso 1 1 calc R
C13 C 0.3712(3) 0.5843(2) 0.22774(16) 0.0339(4) Uani 1 1 d .
H13 H 0.4163 0.6652 0.1731 0.041 Uiso 1 1 calc R
C11 C 0.1061(3) 0.2542(2) 0.58549(15) 0.0274(4) Uani 1 1 d .
C3 C 0.1952(3) 0.8814(2) 0.97997(17) 0.0376(5) Uani 1 1 d .
H3 H 0.1765 0.9176 1.0633 0.045 Uiso 1 1 calc R

loop_
_atom_site_aniso_label
_atom_site_aniso_U_11
_atom_site_aniso_U_22
_atom_site_aniso_U_33
_atom_site_aniso_U_23
_atom_site_aniso_U_13
_atom_site_aniso_U_12
C7 0.0176(9) 0.0222(9) 0.0275(9) 0.0045(7) 0.0012(7) 0.0081(7)
C9 0.0179(9) 0.0293(9) 0.0230(9) 0.0017(7) 0.0001(7) 0.0102(7)
C1 0.0199(9) 0.0270(9) 0.0266(9) 0.0015(7) 0.0019(7) 0.0096(7)
N1 0.0275(8) 0.0236(8) 0.0286(8) 0.0043(6) 0.0039(6) 0.0113(6)
N2 0.0254(8) 0.0204(7) 0.0233(7) 0.0039(6) 0.0034(6) 0.0106(6)
N3 0.0350(9) 0.0215(7) 0.0304(8) -0.0004(6) 0.0035(6) 0.0148(6)
C6 0.0201(9) 0.0247(9) 0.0264(9) -0.0008(7) 0.0009(7) 0.0086(7)
C10 0.0199(9) 0.0261(9) 0.0291(9) 0.0047(7) 0.0003(7) 0.0099(7)
C12 0.0235(9) 0.0279(9) 0.0324(10) 0.0052(8) 0.0031(7) 0.0092(7)
O1 0.0486(9) 0.0348(7) 0.0312(7) 0.0124(6) 0.0112(6) 0.0197(6)
C15 0.0250(10) 0.0330(10) 0.0316(10) -0.0068(8) 0.0011(7) 0.0119(8)
C14 0.0267(10) 0.0478(12) 0.0245(9) -0.0010(8) 0.0026(7) 0.0134(9)
C5 0.0288(10) 0.0235(9) 0.0379(10) 0.0036(8) 0.0041(8) 0.0097(8)
C4 0.0354(11) 0.0257(10) 0.0442(11) -0.0080(9) 0.0018(9) 0.0109(8)
O2 0.0490(8) 0.0223(7) 0.0374(7) 0.0085(6) 0.0100(6) 0.0106(6)
C8 0.0221(9) 0.0290(9) 0.0266(9) 0.0062(8) 0.0049(7) 0.0107(7)
C2 0.0303(10) 0.0346(10) 0.0300(10) 0.0031(8) 0.0026(8) 0.0120(8)
C13 0.0288(10) 0.0428(11) 0.0295(10) 0.0105(8) 0.0048(8) 0.0125(8)
C11 0.0285(10) 0.0252(10) 0.0301(10) 0.0025(8) -0.0004(8) 0.0140(8)
C3 0.0368(11) 0.0411(11) 0.0293(10) -0.0065(8) 0.0056(8) 0.0141(9)

loop_
_atom_type_symbol
_atom_type_description
_atom_type_scat_dispersion_real
_atom_type_scat_dispersion_imag
_atom_type_scat_source
C C 0.0033 0.0016 'International Tables Vol C Tables 4.2.6.8 and 6.1.1.4'
H H 0.0000 0.0000 'International Tables Vol C Tables 4.2.6.8 and 6.1.1.4'
N N 0.0061 0.0033 'International Tables Vol C Tables 4.2.6.8 and 6.1.1.4'
O O 0.0106 0.0060 'International Tables Vol C Tables 4.2.6.8 and 6.1.1.4'

loop_
_geom_angle_atom_site_label_1
_geom_angle_atom_site_label_2
_geom_angle_atom_site_label_3
_geom_angle
N1 C7 N2 123.89(14)
N1 C7 C9 118.95(14)
N2 C7 C9 117.16(13)
C10 C9 C12 118.99(14)
C10 C9 C7 119.58(15)
C12 C9 C7 121.43(14)
C6 C1 C2 119.83(15)
C6 C1 C8 120.52(14)
C2 C1 C8 119.64(15)
C7 N1 C6 118.85(14)
C7 N2 C11 121.27(13)
C7 N2 C8 120.14(12)
C11 N2 C8 118.59(13)
C11 N3 C10 125.41(13)
C11 N3 H16 117.3
C10 N3 H16 117.3
C1 C6 C5 119.71(15)
C1 C6 N1 121.85(14)
C5 C6 N1 118.44(15)
N3 C10 C9 118.63(14)
N3 C10 C15 120.65(14)
C9 C10 C15 120.66(15)
C13 C12 C9 120.18(15)
C13 C12 H12 119.9
C9 C12 H12 119.9
C14 C15 C10 119.24(16)
C14 C15 H15 120.4
C10 C15 H15 120.4
C15 C14 C13 120.97(16)
C15 C14 H14 119.5
C13 C14 H14 119.5
C4 C5 C6 119.83(16)
C4 C5 H5 120.1
C6 C5 H5 120.1
C5 C4 C3 120.52(16)
C5 C4 H4 119.7
C3 C4 H4 119.7
O1 C8 N2 121.90(14)
O1 C8 C1 124.70(14)
N2 C8 C1 113.39(13)
C3 C2 C1 119.97(16)
C3 C2 H2 120.0
C1 C2 H2 120.0
C12 C13 C14 119.96(16)
C12 C13 H13 120.0
C14 C13 H13 120.0
O2 C11 N3 122.62(14)
O2 C11 N2 121.63(14)
N3 C11 N2 115.75(14)
C2 C3 C4 120.11(16)
C2 C3 H3 119.9
C4 C3 H3 119.9

loop_
_geom_bond_atom_site_label_1
_geom_bond_atom_site_label_2
_geom_bond_distance
C7 N1 1.284(2)
C7 N2 1.4128(19)
C7 C9 1.458(2)
C9 C10 1.388(2)
C9 C12 1.399(2)
C1 C6 1.388(2)
C1 C2 1.398(2)
C1 C8 1.459(2)
N1 C6 1.3949(19)
N2 C11 1.430(2)
N2 C8 1.4414(19)
N3 C11 1.3445(19)
N3 C10 1.3860(19)
N3 H16 0.8600
C6 C5 1.392(2)
C10 C15 1.392(2)
C12 C13 1.374(2)
C12 H12 0.9300
O1 C8 1.2050(18)
C15 C14 1.370(2)
C15 H15 0.9300
C14 C13 1.385(2)
C14 H14 0.9300
C5 C4 1.376(2)
C5 H5 0.9300
C4 C3 1.387(2)
C4 H4 0.9300
O2 C11 1.2174(18)
C2 C3 1.370(2)
C2 H2 0.9300
C13 H13 0.9300
C3 H3 0.9300
